data_2108768
loop_
_publ_author_name
'Feng, Tao'
'Li, Li-Li'
'Li, Ya-Juan'
'Dong, Wen-Kui'

_publ_section_title
;
 A half-salamo-based pyridine-containing ligand and its novel Ni^II^
 complexes including different auxiliary ligands: syntheses, structures,
 fluorescence properties, DFT calculations and Hirshfeld surface analysis
;
_journal_coeditor_code RA5088
_journal_issue 1
_journal_name_full 'Acta Crystallographica Section B'
_journal_page_first 168
_journal_page_last 181
_journal_paper_doi 10.1107/S2052520620016157
_journal_volume 77
_journal_year 2021
_chemical_formula_iupac '[Ni2 (C16 H16 N3 O4)2 (N C S)2]'
_chemical_formula_moiety 'C34 H32 N8 Ni2 O8 S2'
_chemical_formula_sum 'C34 H32 N8 Ni2 O8 S2'
_chemical_formula_weight 862.21
_chemical_name_systematic
Bis{\m-2-methoxy-6-[8-(pyridin-2-yl)-3,6-dioxa-2,7-diazaocta-1,7-dien-1-yl]phenolato}bis[thiocyanatonickel(II)]
_space_group_crystal_system monoclinic
_space_group_IT_number 14
_space_group_name_Hall '-P 2ybc'
_space_group_name_H-M_alt 'P 1 21/c 1'
_atom_sites_solution_hydrogens geom
_atom_sites_solution_primary direct
_cell_angle_alpha 90
_cell_angle_beta 101.1780(10)
_cell_angle_gamma 90
_cell_formula_units_Z 2
_cell_length_a 9.9403(3)
_cell_length_b 11.5796(3)
_cell_length_c 16.0806(5)
_cell_measurement_reflns_used 5793
_cell_measurement_temperature 173(2)
_cell_measurement_theta_max 26.212
_cell_measurement_theta_min 2.582
_cell_volume 1815.84(9)
_computing_cell_refinement 'SAINT (Bruker, 2016)'
_computing_data_collection 'APEX3 (Bruker, 2016)'
_computing_data_reduction 'SAINT (Bruker, 2016)'
_computing_molecular_graphics 'OLEX2 (Dolomanov et al., 2009)'
_computing_publication_material 'OLEX2 (Dolomanov et al., 2009)'
_computing_structure_refinement 'SHELXL2018 (Sheldrick, 2015)'
_computing_structure_solution 'SIR2004 (Burla et al., 2007)'
_diffrn_ambient_temperature 173.0
_diffrn_measured_fraction_theta_full 0.999
_diffrn_measured_fraction_theta_max 0.999
_diffrn_measurement_device_type 'Bruker D8 Venture'
_diffrn_measurement_method '\w and \f scans'
_diffrn_radiation_monochromator graphite
_diffrn_radiation_type MoK\a
_diffrn_radiation_wavelength 0.71073
_diffrn_reflns_av_R_equivalents 0.0600
_diffrn_reflns_av_unetI/netI 0.0375
_diffrn_reflns_Laue_measured_fraction_full 0.999
_diffrn_reflns_Laue_measured_fraction_max 0.999
_diffrn_reflns_limit_h_max 12
_diffrn_reflns_limit_h_min -12
_diffrn_reflns_limit_k_max 14
_diffrn_reflns_limit_k_min -13
_diffrn_reflns_limit_l_max 19
_diffrn_reflns_limit_l_min -19
_diffrn_reflns_number 20457
_diffrn_reflns_point_group_measured_fraction_full 0.999
_diffrn_reflns_point_group_measured_fraction_max 0.999
_diffrn_reflns_theta_full 25.242
_diffrn_reflns_theta_max 25.498
_diffrn_reflns_theta_min 2.582
_exptl_absorpt_coefficient_mu 1.215
_exptl_absorpt_correction_T_max 0.7454
_exptl_absorpt_correction_T_min 0.6701
_exptl_absorpt_correction_type multi-scan
_exptl_absorpt_process_details '(SADABS; Bruker, 2016)'
_exptl_crystal_colour green
_exptl_crystal_density_diffrn 1.577
_exptl_crystal_description block
_exptl_crystal_F_000 888
_exptl_crystal_size_max 0.12
_exptl_crystal_size_mid 0.12
_exptl_crystal_size_min 0.09
_refine_diff_density_max 1.494
_refine_diff_density_min -0.843
_refine_diff_density_rms 0.098
_refine_ls_extinction_method none
_refine_ls_goodness_of_fit_ref 1.049
_refine_ls_hydrogen_treatment constr
_refine_ls_matrix_type full
_refine_ls_number_parameters 245
_refine_ls_number_reflns 3369
_refine_ls_number_restraints 0
_refine_ls_restrained_S_all 1.049
_refine_ls_R_factor_all 0.0852
_refine_ls_R_factor_gt 0.0664
_refine_ls_shift/su_max 0.000
_refine_ls_shift/su_mean 0.000
_refine_ls_structure_factor_coef Fsqd
_refine_ls_weighting_details 'w=1/[\s^2^(Fo^2^)+(0.0697P)^2^+5.6150P] where P=(Fo^2^+2Fc^2^)/3'
_refine_ls_weighting_scheme calc
_refine_ls_wR_factor_gt 0.1562
_refine_ls_wR_factor_ref 0.1706
_reflns_Friedel_coverage 0.000
_reflns_number_gt 2648
_reflns_number_total 3369
_reflns_threshold_expression 'I > 2\s(I)'
_cod_data_source_file ra5088sup1.cif
_cod_data_source_block 1
_cod_depositor_comments 'Adding full bibliography for 2108768--2108770.cif.'
_cod_database_code 2108768
_cod_database_fobs_code 2108768
_publcif_datablock.id {1e828a75-0936-44a3-b130-73830596f18f}

_shelx_space_group_comment
;
The symmetry employed for this shelxl refinement is uniquely defined
by the following loop, which should always be used as a source of
symmetry information in preference to the above space-group names.
They are only intended as comments.
;
_shelx_estimated_absorpt_t_max 0.899
_shelx_estimated_absorpt_t_min 0.868
_olex2_refinement_description
;
1. Fixed Uiso
 At 1.2 times of:
  All C(H) groups, All C(H,H) groups
 At 1.5 times of:
  All C(H,H,H) groups
2.a Secondary CH2 refined with riding coordinates:
 C7(H7a,H7b), C8(H8a,H8b)
2.b Aromatic/amide H refined with riding coordinates:
 C1(H1), C2(H2), C3(H3), C4(H4), C6(H6), C9(H9), C13(H13), C14(H14), C15(H15)
2.c Idealised Me refined as rotating group:
 C16(H16a,H16b,H16c)
;
_shelx_shelxl_version_number 2018/3
_olex2_submission_special_instructions 'No special instructions were received'

loop_
_space_group_symop_operation_xyz
'x, y, z'
'-x, y+1/2, -z+1/2'
'-x, -y, -z'
'x, -y-1/2, z-1/2'

loop_
_atom_site_label
_atom_site_type_symbol
_atom_site_fract_x
_atom_site_fract_y
_atom_site_fract_z
_atom_site_U_iso_or_equiv
_atom_site_adp_type
_atom_site_occupancy
_atom_site_site_symmetry_order
_atom_site_calc_flag
_atom_site_refinement_flags_posn
_atom_site_refinement_flags_adp
_atom_site_refinement_flags_occupancy
_atom_site_disorder_assembly
_atom_site_disorder_group
Ni1 Ni 0.42781(6) 0.54958(5) 0.41022(4) 0.0373(2) Uani 1 1 d . . . . .
S1 S 0.1111(2) 0.4462(3) 0.16042(14) 0.1112(9) Uani 1 1 d . . . . .
O1 O 0.3511(5) 0.8103(4) 0.3486(3) 0.0736(13) Uani 1 1 d . . . . .
O2 O 0.1442(4) 0.6376(4) 0.4565(3) 0.0681(12) Uani 1 1 d . . . . .
O3 O 0.4645(3) 0.3962(3) 0.46721(19) 0.0373(7) Uani 1 1 d . . . . .
O4 O 0.5335(6) 0.1898(4) 0.4185(3) 0.0835(15) Uani 1 1 d . . . . .
N1 N 0.6069(4) 0.5415(4) 0.3625(3) 0.0457(10) Uani 1 1 d . . . . .
N2 N 0.4404(5) 0.7167(4) 0.3577(3) 0.0506(11) Uani 1 1 d . . . . .
N3 N 0.2354(4) 0.5457(4) 0.4502(3) 0.0458(10) Uani 1 1 d . . . . .
N4 N 0.3205(5) 0.4876(4) 0.2973(3) 0.0490(11) Uani 1 1 d . . . . .
C1 C 0.6817(6) 0.4473(6) 0.3594(3) 0.0545(15) Uani 1 1 d . . . . .
H1 H 0.653564 0.375953 0.379732 0.065 Uiso 1 1 calc R . . . .
C2 C 0.8021(7) 0.4523(8) 0.3264(4) 0.076(2) Uani 1 1 d . . . . .
H2 H 0.855648 0.384660 0.324853 0.091 Uiso 1 1 calc R . . . .
C3 C 0.8423(7) 0.5535(9) 0.2966(4) 0.084(3) Uani 1 1 d . . . . .
H3 H 0.924007 0.557088 0.274311 0.101 Uiso 1 1 calc R . . . .
C4 C 0.7646(7) 0.6505(8) 0.2989(4) 0.078(2) Uani 1 1 d . . . . .
H4 H 0.791420 0.722112 0.278295 0.094 Uiso 1 1 calc R . . . .
C5 C 0.6448(6) 0.6424(6) 0.3322(3) 0.0567(15) Uani 1 1 d . . . . .
C6 C 0.5492(7) 0.7359(5) 0.3313(4) 0.0600(15) Uani 1 1 d . . . . .
H6 H 0.567825 0.810180 0.311184 0.072 Uiso 1 1 calc R . . . .
C7 C 0.2156(7) 0.7740(6) 0.3565(5) 0.076(2) Uani 1 1 d . . . . .
H7A H 0.190058 0.704407 0.321173 0.092 Uiso 1 1 calc R . . . .
H7B H 0.149311 0.835826 0.334711 0.092 Uiso 1 1 calc R . . . .
C8 C 0.2062(7) 0.7474(6) 0.4462(4) 0.0685(18) Uani 1 1 d . . . . .
H8A H 0.299599 0.748607 0.481504 0.082 Uiso 1 1 calc R . . . .
H8B H 0.152142 0.808740 0.467341 0.082 Uiso 1 1 calc R . . . .
C9 C 0.1754(5) 0.4509(5) 0.4587(3) 0.0530(14) Uani 1 1 d . . . . .
H9 H 0.084890 0.456265 0.469376 0.064 Uiso 1 1 calc R . . . .
C10 C 0.2293(6) 0.3353(5) 0.4539(3) 0.0519(14) Uani 1 1 d . . . . .
C11 C 0.3675(6) 0.3139(4) 0.4520(3) 0.0444(12) Uani 1 1 d . . . . .
C12 C 0.4017(7) 0.2026(5) 0.4310(4) 0.0615(16) Uani 1 1 d . . . . .
C13 C 0.3083(11) 0.1126(6) 0.4217(4) 0.086(3) Uani 1 1 d . . . . .
H13 H 0.335142 0.036876 0.408928 0.103 Uiso 1 1 calc R . . . .
C14 C 0.1756(12) 0.1346(7) 0.4311(5) 0.102(3) Uani 1 1 d . . . . .
H14 H 0.111778 0.072935 0.427660 0.123 Uiso 1 1 calc R . . . .
C15 C 0.1356(8) 0.2438(7) 0.4452(4) 0.081(2) Uani 1 1 d . . . . .
H15 H 0.043037 0.258231 0.449324 0.097 Uiso 1 1 calc R . . . .
C16 C 0.5722(11) 0.0793(7) 0.3902(5) 0.111(3) Uani 1 1 d . . . . .
H16A H 0.508789 0.057636 0.337903 0.167 Uiso 1 1 calc GR . . . .
H16B H 0.568415 0.021176 0.433971 0.167 Uiso 1 1 calc GR . . . .
H16C H 0.665650 0.083553 0.379218 0.167 Uiso 1 1 calc GR . . . .
C17 C 0.2336(6) 0.4721(5) 0.2417(3) 0.0511(13) Uani 1 1 d . . . . .

loop_
_atom_site_aniso_label
_atom_site_aniso_U_11
_atom_site_aniso_U_22
_atom_site_aniso_U_33
_atom_site_aniso_U_23
_atom_site_aniso_U_13
_atom_site_aniso_U_12
Ni1 0.0418(4) 0.0401(4) 0.0300(3) 0.0012(3) 0.0071(2) 0.0009(3)
S1 0.0560(11) 0.190(3) 0.0754(13) -0.0104(15) -0.0177(9) -0.0098(14)
O1 0.090(3) 0.051(2) 0.083(3) 0.019(2) 0.027(3) 0.010(2)
O2 0.054(2) 0.076(3) 0.081(3) 0.015(2) 0.029(2) 0.022(2)
O3 0.0416(18) 0.0339(17) 0.0373(17) -0.0046(14) 0.0104(14) -0.0012(14)
O4 0.111(4) 0.061(3) 0.078(3) -0.024(2) 0.017(3) 0.024(3)
N1 0.041(2) 0.065(3) 0.032(2) -0.003(2) 0.0104(17) -0.001(2)
N2 0.064(3) 0.044(2) 0.045(2) 0.007(2) 0.014(2) 0.002(2)
N3 0.037(2) 0.063(3) 0.041(2) 0.006(2) 0.0141(18) 0.010(2)
N4 0.051(3) 0.064(3) 0.030(2) 0.001(2) 0.004(2) -0.010(2)
C1 0.049(3) 0.082(4) 0.034(3) -0.010(3) 0.011(2) 0.012(3)
C2 0.054(4) 0.128(7) 0.047(3) -0.012(4) 0.014(3) 0.017(4)
C3 0.049(4) 0.153(8) 0.056(4) -0.019(5) 0.024(3) -0.005(5)
C4 0.068(4) 0.110(6) 0.064(4) -0.010(4) 0.031(3) -0.035(4)
C5 0.055(3) 0.079(4) 0.039(3) -0.003(3) 0.015(2) -0.018(3)
C6 0.071(4) 0.056(4) 0.055(3) 0.003(3) 0.019(3) -0.018(3)
C7 0.072(4) 0.077(5) 0.085(5) 0.033(4) 0.026(4) 0.028(4)
C8 0.072(4) 0.062(4) 0.075(4) 0.010(3) 0.024(3) 0.027(3)
C9 0.035(3) 0.079(4) 0.048(3) 0.000(3) 0.015(2) -0.011(3)
C10 0.054(3) 0.064(4) 0.038(3) -0.008(3) 0.011(2) -0.022(3)
C11 0.066(3) 0.038(3) 0.029(2) 0.000(2) 0.008(2) -0.012(2)
C12 0.088(5) 0.054(3) 0.040(3) -0.008(3) 0.007(3) 0.000(3)
C13 0.149(8) 0.053(4) 0.050(4) -0.013(3) 0.008(4) -0.029(5)
C14 0.159(9) 0.071(5) 0.074(5) -0.004(4) 0.015(6) -0.065(6)
C15 0.082(5) 0.099(6) 0.062(4) 0.001(4) 0.016(3) -0.050(4)
C16 0.190(10) 0.065(5) 0.079(5) -0.021(4) 0.026(6) 0.048(6)
C17 0.046(3) 0.070(4) 0.041(3) -0.003(3) 0.016(2) 0.000(3)

loop_
_atom_type_symbol
_atom_type_description
_atom_type_scat_dispersion_real
_atom_type_scat_dispersion_imag
_atom_type_scat_source
C C 0.0033 0.0016 'International Tables Vol C Tables 4.2.6.8 and 6.1.1.4'
H H 0.0000 0.0000 'International Tables Vol C Tables 4.2.6.8 and 6.1.1.4'
N N 0.0061 0.0033 'International Tables Vol C Tables 4.2.6.8 and 6.1.1.4'
Ni Ni 0.3393 1.1124 'International Tables Vol C Tables 4.2.6.8 and 6.1.1.4'
O O 0.0106 0.0060 'International Tables Vol C Tables 4.2.6.8 and 6.1.1.4'
S S 0.1246 0.1234 'International Tables Vol C Tables 4.2.6.8 and 6.1.1.4'

loop_
_geom_angle_atom_site_label_1
_geom_angle_atom_site_label_2
_geom_angle_atom_site_label_3
_geom_angle
_geom_angle_site_symmetry_1
_geom_angle_site_symmetry_3
_geom_angle_publ_flag
O3 Ni1 O3 79.89(13) . 3_666 ?
O3 Ni1 N1 92.08(16) . . ?
O3 Ni1 N2 166.34(16) . . ?
O3 Ni1 N3 86.42(15) . . ?
O3 Ni1 N4 96.47(16) . . ?
N1 Ni1 O3 92.40(14) . 3_666 ?
N1 Ni1 N2 76.89(18) . . ?
N1 Ni1 N3 174.39(17) . . ?
N2 Ni1 O3 92.39(15) . 3_666 ?
N2 Ni1 N3 105.32(18) . . ?
N3 Ni1 O3 92.65(15) . 3_666 ?
N4 Ni1 O3 175.91(15) . 3_666 ?
N4 Ni1 N1 89.59(17) . . ?
N4 Ni1 N2 91.55(18) . . ?
N4 Ni1 N3 85.21(18) . . ?
N2 O1 C7 110.6(4) . . ?
N3 O2 C8 111.3(4) . . ?
Ni1 O3 Ni1 100.11(13) . 3_666 ?
C11 O3 Ni1 125.9(3) . 3_666 ?
C11 O3 Ni1 119.1(3) . . ?
C12 O4 C16 117.7(7) . . ?
C1 N1 Ni1 125.4(4) . . ?
C1 N1 C5 120.1(5) . . ?
C5 N1 Ni1 114.5(4) . . ?
O1 N2 Ni1 131.8(3) . . ?
C6 N2 Ni1 114.6(4) . . ?
C6 N2 O1 113.6(5) . . ?
O2 N3 Ni1 129.1(3) . . ?
C9 N3 Ni1 121.2(4) . . ?
C9 N3 O2 108.8(4) . . ?
C17 N4 Ni1 160.5(5) . . ?
N1 C1 H1 119.8 . . ?
N1 C1 C2 120.4(6) . . ?
C2 C1 H1 119.8 . . ?
C1 C2 H2 119.9 . . ?
C3 C2 C1 120.1(7) . . ?
C3 C2 H2 119.9 . . ?
C2 C3 H3 120.2 . . ?
C2 C3 C4 119.6(6) . . ?
C4 C3 H3 120.2 . . ?
C3 C4 H4 120.6 . . ?
C3 C4 C5 118.8(7) . . ?
C5 C4 H4 120.6 . . ?
N1 C5 C4 120.9(6) . . ?
N1 C5 C6 115.2(5) . . ?
C4 C5 C6 123.7(6) . . ?
N2 C6 C5 118.3(5) . . ?
N2 C6 H6 120.8 . . ?
C5 C6 H6 120.8 . . ?
O1 C7 H7A 109.1 . . ?
O1 C7 H7B 109.1 . . ?
O1 C7 C8 112.3(6) . . ?
H7A C7 H7B 107.9 . . ?
C8 C7 H7A 109.1 . . ?
C8 C7 H7B 109.1 . . ?
O2 C8 C7 113.7(6) . . ?
O2 C8 H8A 108.8 . . ?
O2 C8 H8B 108.8 . . ?
C7 C8 H8A 108.8 . . ?
C7 C8 H8B 108.8 . . ?
H8A C8 H8B 107.7 . . ?
N3 C9 H9 116.3 . . ?
N3 C9 C10 127.3(5) . . ?
C10 C9 H9 116.3 . . ?
C11 C10 C9 122.6(5) . . ?
C15 C10 C9 117.3(6) . . ?
C15 C10 C11 120.0(6) . . ?
O3 C11 C10 122.8(5) . . ?
O3 C11 C12 120.1(5) . . ?
C12 C11 C10 117.1(5) . . ?
O4 C12 C11 114.9(6) . . ?
O4 C12 C13 122.8(7) . . ?
C13 C12 C11 122.3(7) . . ?
C12 C13 H13 120.5 . . ?
C14 C13 C12 118.9(7) . . ?
C14 C13 H13 120.5 . . ?
C13 C14 H14 119.7 . . ?
C15 C14 C13 120.5(7) . . ?
C15 C14 H14 119.7 . . ?
C10 C15 H15 119.6 . . ?
C14 C15 C10 120.7(8) . . ?
C14 C15 H15 119.6 . . ?
O4 C16 H16A 109.5 . . ?
O4 C16 H16B 109.5 . . ?
O4 C16 H16C 109.5 . . ?
H16A C16 H16B 109.5 . . ?
H16A C16 H16C 109.5 . . ?
H16B C16 H16C 109.5 . . ?
N4 C17 S1 178.1(6) . . ?

loop_
_geom_bond_atom_site_label_1
_geom_bond_atom_site_label_2
_geom_bond_distance
_geom_bond_site_symmetry_2
_geom_bond_publ_flag
Ni1 O3 1.999(3) . ?
Ni1 O3 2.146(3) 3_666 ?
Ni1 N1 2.073(4) . ?
Ni1 N2 2.125(4) . ?
Ni1 N3 2.133(4) . ?
Ni1 N4 2.049(4) . ?
S1 C17 1.632(6) . ?
O1 N2 1.390(6) . ?
O1 C7 1.440(8) . ?
O2 N3 1.414(6) . ?
O2 C8 1.436(8) . ?
O3 C11 1.344(6) . ?
O4 C12 1.372(8) . ?
O4 C16 1.436(8) . ?
N1 C1 1.327(7) . ?
N1 C5 1.348(7) . ?
N2 C6 1.256(7) . ?
N3 C9 1.270(7) . ?
N4 C17 1.130(7) . ?
C1 H1 0.9500 . ?
C1 C2 1.401(9) . ?
C2 H2 0.9500 . ?
C2 C3 1.355(11) . ?
C3 H3 0.9500 . ?
C3 C4 1.368(11) . ?
C4 H4 0.9500 . ?
C4 C5 1.400(8) . ?
C5 C6 1.438(9) . ?
C6 H6 0.9500 . ?
C7 H7A 0.9900 . ?
C7 H7B 0.9900 . ?
C7 C8 1.496(9) . ?
C8 H8A 0.9900 . ?
C8 H8B 0.9900 . ?
C9 H9 0.9500 . ?
C9 C10 1.449(8) . ?
C10 C11 1.402(8) . ?
C10 C15 1.400(8) . ?
C11 C12 1.392(8) . ?
C12 C13 1.384(10) . ?
C13 H13 0.9500 . ?
C13 C14 1.381(12) . ?
C14 H14 0.9500 . ?
C14 C15 1.357(12) . ?
C15 H15 0.9500 . ?
C16 H16A 0.9800 . ?
C16 H16B 0.9800 . ?
C16 H16C 0.9800 . ?
